data_2102641
loop_
_publ_author_name
'Sobolev, Alexandre N.'
'White, Allan H.'

_publ_section_title
;
 Temperature dependence of the crystal structure of
 3,5-di-<i>tert</i>-butylpyrazole from 10K
;
_journal_issue 5
_journal_name_full 'Acta Crystallographica Section B'
_journal_page_first 621
_journal_page_last 625
_journal_paper_doi 10.1107/S0108768104017380
_journal_volume 60
_journal_year 2004
_chemical_formula_moiety 'C11 H20 N2'
_chemical_formula_sum 'C11 H20 N2'
_chemical_formula_weight 180.29
_chemical_name_common 3,5-di-tert-butylpyrazole
_chemical_name_systematic
;
 ?
;
_space_group_IT_number 61
_symmetry_cell_setting orthorhombic
_symmetry_space_group_name_Hall '-P 2ac 2ab'
_symmetry_space_group_name_H-M 'P b c a'
_atom_sites_solution_hydrogens geom
_atom_sites_solution_primary direct
_atom_sites_solution_secondary difmap
_audit_creation_method SHELXL-97
_cell_angle_alpha 90.00
_cell_angle_beta 90.00
_cell_angle_gamma 90.00
_cell_formula_units_Z 8
_cell_length_a 11.356(2)
_cell_length_b 20.637(4)
_cell_length_c 9.850(2)
_cell_measurement_reflns_used 14
_cell_measurement_temperature 120(2)
_cell_measurement_theta_max 16.77
_cell_measurement_theta_min 15.99
_cell_volume 2308.4(8)
_computing_cell_refinement 'Local diffractometer control software'
_computing_data_collection 'Local diffractometer control software'
_computing_data_reduction 'PROFIT (Streltsov & Zavodnik, 1989)'
_computing_molecular_graphics 'SHELXTL (Bruker,1997)'
_computing_publication_material 'SHELXTL (Bruker,1997)'
_computing_structure_refinement 'SHELXL-97 (Sheldrick, 1997)'
_computing_structure_solution 'SHELXS-97 (Sheldrick, 1990)'
_diffrn_ambient_temperature 120(2)
_diffrn_measured_fraction_theta_full 1.000
_diffrn_measured_fraction_theta_max 1.000
_diffrn_measurement_device_type 'Huber 512 goniometer'
_diffrn_measurement_method '\w-2\q scan'
_diffrn_radiation_monochromator none
_diffrn_radiation_source 'normal-focus sealed tube'
_diffrn_radiation_type MoK\a
_diffrn_radiation_wavelength 0.71073
_diffrn_reflns_av_R_equivalents 0.0000
_diffrn_reflns_av_sigmaI/netI 0.0455
_diffrn_reflns_limit_h_max 13
_diffrn_reflns_limit_h_min 0
_diffrn_reflns_limit_k_max 24
_diffrn_reflns_limit_k_min 0
_diffrn_reflns_limit_l_max 11
_diffrn_reflns_limit_l_min 0
_diffrn_reflns_number 2043
_diffrn_reflns_theta_full 25.06
_diffrn_reflns_theta_max 25.06
_diffrn_reflns_theta_min 1.97
_diffrn_standards_decay_% 2
_diffrn_standards_interval_count 100
_diffrn_standards_number 3
_exptl_absorpt_coefficient_mu 0.062
_exptl_absorpt_correction_T_max 0.9873
_exptl_absorpt_correction_T_min 0.9788
_exptl_absorpt_correction_type gaussian
_exptl_absorpt_process_details 'XTAL 3.7 (Hall, du Boulay & Olthof-Hazekamp, 2000)'
_exptl_crystal_colour colourless
_exptl_crystal_density_diffrn 1.038
_exptl_crystal_density_meas ?
_exptl_crystal_density_method .
_exptl_crystal_description prism
_exptl_crystal_F_000 800
_exptl_crystal_size_max 0.44
_exptl_crystal_size_mid 0.34
_exptl_crystal_size_min 0.20
_refine_diff_density_max 0.227
_refine_diff_density_min -0.191
_refine_ls_extinction_coef 0.0044(18)
_refine_ls_extinction_expression Fc^*^=kFc[1+0.001xFc^2^\l^3^/sin(2\q)]^-1/4^
_refine_ls_extinction_method SHELXL
_refine_ls_goodness_of_fit_ref 1.081
_refine_ls_hydrogen_treatment mixed
_refine_ls_matrix_type full
_refine_ls_number_parameters 164
_refine_ls_number_reflns 2043
_refine_ls_number_restraints 0
_refine_ls_restrained_S_all 1.081
_refine_ls_R_factor_all 0.0972
_refine_ls_R_factor_gt 0.0634
_refine_ls_shift/su_max 0.000
_refine_ls_shift/su_mean 0.000
_refine_ls_structure_factor_coef Fsqd
_refine_ls_weighting_details 'calc w=1/[\s^2^(Fo^2^)+(0.0721P)^2^+0.8688P] where P=(Fo^2^+2Fc^2^)/3'
_refine_ls_weighting_scheme calc
_refine_ls_wR_factor_gt 0.1419
_refine_ls_wR_factor_ref 0.1616
_reflns_number_gt 1419
_reflns_number_total 2043
_reflns_threshold_expression >2sigma(I)
_cod_data_source_file ta5008.cif
_cod_data_source_block 120k
_cod_depositor_comments
;
The following automatic conversions were performed:
'_symmetry_cell_setting' value 'Orthorhombic' changed to 'orthorhombic'
according to '/home/saulius/struct/CIF-dictionaries/cif_core.dic'
dictionary named 'cif_core.dic' version 2.4.1 from 2010-06-29.

Automatic conversion script
Id: cif_fix_enum 1527 2010-12-29 10:47:43Z saulius 

The following automatic conversions were performed:

'_symmetry_cell_setting' value 'Orthorhombic' changed to
'orthorhombic' according to
/home/saulius/struct/CIF-dictionaries/cif_core.dic dictionary named
'cif_core.dic' version 2.4.1 from 2010-06-29.

Automatic conversion script
Id: cif_fix_values 1715 2011-07-08 13:25:40Z adriana 
;
_cod_database_code 2102641

loop_
_symmetry_equiv_pos_as_xyz
'x, y, z'
'-x+1/2, -y, z+1/2'
'-x, y+1/2, -z+1/2'
'x+1/2, -y+1/2, -z'
'-x, -y, -z'
'x-1/2, y, -z-1/2'
'x, -y-1/2, z-1/2'
'-x-1/2, y-1/2, z'

loop_
_atom_site_label
_atom_site_fract_x
_atom_site_fract_y
_atom_site_fract_z
_atom_site_U_iso_or_equiv
_atom_site_adp_type
_atom_site_calc_flag
_atom_site_refinement_flags
_atom_site_occupancy
_atom_site_disorder_assembly
_atom_site_disorder_group
_atom_site_type_symbol
N1 0.40361(16) 0.04686(10) 0.45044(18) 0.0281(5) Uani d . 1 . . N
H1 0.423(2) 0.0043(14) 0.427(3) 0.051(8) Uiso d . 1 . . H
N2 0.47649(16) 0.07557(9) 0.54291(18) 0.0285(5) Uani d . 1 . . N
C3 0.4297(2) 0.13456(11) 0.5618(2) 0.0289(6) Uani d . 1 . . C
C31 0.4888(2) 0.18188(12) 0.6582(2) 0.0339(6) Uani d . 1 . . C
C32 0.4166(2) 0.24437(13) 0.6679(3) 0.0455(7) Uani d . 1 . . C
H31 0.3337(14) 0.2337(2) 0.6992(18) 0.068 Uiso calc R 1 . . H
H32 0.4132(13) 0.2659(6) 0.5754(15) 0.068 Uiso calc R 1 . . H
H33 0.4550(11) 0.2749(6) 0.7354(17) 0.068 Uiso calc R 1 . . H
C33 0.4977(3) 0.15159(15) 0.7997(3) 0.0600(9) Uani d . 1 . . C
H34 0.4152(14) 0.1400(9) 0.8337(11) 0.090 Uiso calc R 1 . . H
H35 0.5358(18) 0.1840(7) 0.8649(13) 0.090 Uiso calc R 1 . . H
H36 0.5480(18) 0.1105(9) 0.7949(5) 0.090 Uiso calc R 1 . . H
C34 0.6125(2) 0.19827(13) 0.6054(3) 0.0473(8) Uani d . 1 . . C
H37 0.6061(3) 0.2182(9) 0.5102(17) 0.071 Uiso calc R 1 . . H
H38 0.6621(9) 0.1568(7) 0.6009(17) 0.071 Uiso calc R 1 . . H
H39 0.6518(9) 0.2308(8) 0.6697(14) 0.071 Uiso calc R 1 . . H
C4 0.3292(2) 0.14253(11) 0.4817(2) 0.0315(6) Uani d . 1 . . C
H4 0.2806 0.1799 0.4765 0.038 Uiso calc R 1 . . H
C5 0.3146(2) 0.08515(11) 0.4114(2) 0.0291(6) Uani d . 1 A . C
C51 0.2233(2) 0.06334(12) 0.3090(2) 0.0345(6) Uani d . 1 . . C
C52 0.2482(5) -0.0090(2) 0.2657(5) 0.0561(13) Uani d P 0.67 A 1 C
H51 0.331(3) -0.0121(4) 0.222(3) 0.084 Uiso calc PR 0.67 A 1 H
H52 0.185(2) -0.0239(7) 0.196(3) 0.084 Uiso calc PR 0.67 A 1 H
H53 0.245(3) -0.0387(9) 0.351(2) 0.084 Uiso calc PR 0.67 A 1 H
C53 0.1025(4) 0.0669(3) 0.3730(5) 0.0678(16) Uani d P 0.67 A 1 C
H54 0.0989(11) 0.0362(15) 0.454(3) 0.102 Uiso calc PR 0.67 A 1 H
H55 0.0403(19) 0.0536(18) 0.303(2) 0.102 Uiso calc PR 0.67 A 1 H
H56 0.0865(15) 0.1132(15) 0.405(3) 0.102 Uiso calc PR 0.67 A 1 H
C54 0.2313(5) 0.1043(2) 0.1842(4) 0.0543(12) Uani d P 0.67 A 1 C
H57 0.3129(9) 0.0981(4) 0.1396(8) 0.081 Uiso calc PR 0.67 A 1 H
H58 0.2202(8) 0.1525(3) 0.2102(4) 0.081 Uiso calc PR 0.67 A 1 H
H59 0.1661(7) 0.0907(3) 0.1165(7) 0.081 Uiso calc PR 0.67 A 1 H
C52' 0.1272(8) 0.1217(3) 0.2928(7) 0.053(2) Uani d PR 0.33 A 2 C
H51' 0.0971(10) 0.1322(3) 0.3770(11) 0.080 Uiso calc PR 0.33 A 2 H
H52' 0.0668(9) 0.1082(4) 0.2367(6) 0.080 Uiso calc PR 0.33 A 2 H
H53' 0.1634(8) 0.1576(3) 0.2554(5) 0.080 Uiso calc PR 0.33 A 2 H
C53' 0.2803(8) 0.0602(6) 0.1691(9) 0.064(3) Uani d P 0.33 A 2 C
H54' 0.344(6) 0.028(3) 0.170(2) 0.095 Uiso calc PR 0.33 A 2 H
H55' 0.313(6) 0.103(3) 0.146(3) 0.095 Uiso calc PR 0.33 A 2 H
H56' 0.221(4) 0.048(3) 0.101(4) 0.095 Uiso calc PR 0.33 A 2 H
C54' 0.1618(10) 0.0049(5) 0.3503(12) 0.067(4) Uani d P 0.33 A 2 C
H57' 0.211(4) -0.026(3) 0.361(9) 0.100 Uiso calc PR 0.33 A 2 H
H58' 0.112(7) -0.006(3) 0.289(6) 0.100 Uiso calc PR 0.33 A 2 H
H59' 0.126(7) 0.0118(15) 0.425(7) 0.100 Uiso calc PR 0.33 A 2 H

loop_
_atom_site_aniso_label
_atom_site_aniso_U_11
_atom_site_aniso_U_22
_atom_site_aniso_U_33
_atom_site_aniso_U_12
_atom_site_aniso_U_13
_atom_site_aniso_U_23
N1 0.0293(10) 0.0330(10) 0.0221(9) -0.0031(9) -0.0013(8) -0.0030(9)
N2 0.0288(10) 0.0344(10) 0.0222(10) -0.0060(8) 0.0008(8) -0.0031(8)
C3 0.0301(12) 0.0334(12) 0.0232(11) -0.0066(10) 0.0051(10) 0.0000(10)
C31 0.0355(13) 0.0390(14) 0.0271(12) -0.0041(11) -0.0015(11) -0.0065(11)
C32 0.0406(14) 0.0445(15) 0.0516(17) -0.0033(13) 0.0028(14) -0.0184(13)
C33 0.095(2) 0.0539(18) 0.0316(14) -0.0121(18) -0.0176(16) -0.0065(13)
C34 0.0352(14) 0.0475(16) 0.0593(18) -0.0076(12) -0.0050(13) -0.0175(14)
C4 0.0325(12) 0.0325(12) 0.0293(12) 0.0012(10) -0.0030(11) -0.0001(10)
C5 0.0295(12) 0.0368(13) 0.0212(11) -0.0044(10) -0.0016(10) 0.0017(10)
C51 0.0341(13) 0.0403(13) 0.0292(12) -0.0027(11) -0.0077(11) -0.0040(11)
C52 0.068(3) 0.043(2) 0.057(3) 0.002(2) -0.034(3) -0.009(2)
C53 0.036(2) 0.116(5) 0.051(3) -0.008(3) -0.005(2) -0.023(3)
C54 0.070(3) 0.055(3) 0.038(2) -0.016(3) -0.025(2) 0.010(2)
C52' 0.056(5) 0.054(5) 0.049(5) 0.015(4) -0.027(5) -0.021(4)
C53' 0.054(6) 0.099(8) 0.037(5) 0.007(6) -0.008(4) -0.031(6)
C54' 0.064(7) 0.056(6) 0.080(8) -0.024(6) -0.045(7) 0.008(6)

loop_
_atom_type_symbol
_atom_type_description
_atom_type_scat_dispersion_real
_atom_type_scat_dispersion_imag
_atom_type_scat_source
C C 0.0033 0.0016 'International Tables Vol C Tables 4.2.6.8 and 6.1.1.4'
H H 0.0000 0.0000 'International Tables Vol C Tables 4.2.6.8 and 6.1.1.4'
N N 0.0061 0.0033 'International Tables Vol C Tables 4.2.6.8 and 6.1.1.4'

loop_
_geom_angle_atom_site_label_1
_geom_angle_atom_site_label_2
_geom_angle_atom_site_label_3
_geom_angle
C5 N1 N2 113.12(19)
C3 N2 N1 104.27(18)
N2 C3 C4 110.6(2)
N2 C3 C31 119.7(2)
C4 C3 C31 129.7(2)
C3 C31 C32 110.1(2)
C3 C31 C33 109.6(2)
C3 C31 C34 109.5(2)
C32 C31 C33 108.8(2)
C32 C31 C34 109.0(2)
C33 C31 C34 109.7(2)
C3 C4 C5 106.3(2)
N1 C5 C4 105.75(19)
N1 C5 C51 122.2(2)
C4 C5 C51 132.1(2)
C5 C51 C52 109.8(2)
C5 C51 C53 109.2(2)
C5 C51 C54 109.8(2)
C52 C51 C53 108.7(4)
C52 C51 C54 107.6(3)
C53 C51 C54 111.8(3)
C5 C51 C52' 107.7(3)
C5 C51 C53' 108.9(4)
C5 C51 C54' 112.9(4)
C52' C51 C53' 103.1(5)
C52' C51 C54' 108.6(6)
C53' C51 C54' 115.0(7)

loop_
_geom_bond_atom_site_label_1
_geom_bond_atom_site_label_2
_geom_bond_distance
N1 N2 1.366(3)
N1 C5 1.339(3)
N2 C3 1.341(3)
C3 C4 1.398(3)
C3 C31 1.518(3)
C31 C32 1.531(3)
C31 C33 1.531(3)
C31 C34 1.536(4)
C4 C5 1.382(3)
C5 C51 1.515(3)
C51 C52 1.578(5)
C51 C53 1.512(5)
C51 C54 1.494(4)
C51 C52' 1.633(7)
C51 C54' 1.451(9)
C51 C53' 1.524(9)

loop_
_geom_hbond_atom_site_label_D
_geom_hbond_atom_site_label_H
_geom_hbond_atom_site_label_A
_geom_hbond_site_symmetry_A
_geom_hbond_distance_DH
_geom_hbond_distance_HA
_geom_hbond_distance_DA
_geom_hbond_angle_DHA
N1 H1 N2 5_656 0.94(3) 2.03(3) 2.871(3) 149(2)

loop_
_geom_torsion_atom_site_label_1
_geom_torsion_atom_site_label_2
_geom_torsion_atom_site_label_3
_geom_torsion_atom_site_label_4
_geom_torsion
C5 N1 N2 C3 0.1(2)
N1 N2 C3 C31 -179.08(18)
N1 N2 C3 C4 -0.2(2)
N2 C3 C31 C32 -177.4(2)
N2 C3 C31 C33 -57.7(3)
N2 C3 C31 C34 62.7(3)
C4 C3 C31 C32 4.0(3)
C4 C3 C31 C33 123.7(3)
C4 C3 C31 C34 -115.9(3)
N2 C3 C4 C5 0.3(3)
C31 C3 C4 C5 179.0(2)
N2 N1 C5 C4 0.1(3)
N2 N1 C5 C51 179.71(19)
C3 C4 C5 N1 -0.2(2)
C3 C4 C5 C51 -179.8(2)
N1 C5 C51 C52 2.5(4)
N1 C5 C51 C53 121.6(3)
N1 C5 C51 C54 -115.6(3)
C4 C5 C51 C52 -178.0(3)
C4 C5 C51 C53 -58.9(4)
C4 C5 C51 C54 63.9(4)
N1 C5 C51 C52' 177.7(3)
N1 C5 C51 C53' -71.1(6)
N1 C5 C51 C54' 57.9(6)
C4 C5 C51 C52' -2.8(4)
C4 C5 C51 C53' 108.4(6)
C4 C5 C51 C54' -122.6(6)
